data_2232854
loop_
_publ_author_name
'Kargar, Hadi'
'Kia, Reza'
'Tahir, Muhammad Nawaz'

_publ_section_title
;
 5-[(<i>E</i>)-(5-Bromo-2-hydroxybenzylidene)amino]-1,3,4-thiadiazole-2(3<i>H</i>)-thione
;
_journal_coeditor_code LH5379
_journal_issue 12
_journal_name_full 'Acta Crystallographica Section E'
_journal_page_first o3436
_journal_paper_doi 10.1107/S1600536811049920
_journal_volume 67
_journal_year 2011
_chemical_formula_iupac 'C9 H6 Br N3 O S2'
_chemical_formula_moiety 'C9 H6 Br N3 O S2'
_chemical_formula_sum 'C9 H6 Br N3 O S2'
_chemical_formula_weight 316.20
_chemical_name_systematic 5-[(<i>E</i>)-(5-bromo-2-hydroxybenzylidene)amino]-1,3,4-thiadiazole-2(3<i>H</i>)-thione
_space_group_IT_number 14
_symmetry_cell_setting monoclinic
_symmetry_space_group_name_Hall '-P 2ybc'
_symmetry_space_group_name_H-M 'P 1 21/c 1'
_atom_sites_solution_hydrogens geom
_atom_sites_solution_primary direct
_atom_sites_solution_secondary difmap
_audit_creation_method SHELXL-97
_cell_angle_alpha 90.00
_cell_angle_beta 112.660(4)
_cell_angle_gamma 90.00
_cell_formula_units_Z 4
_cell_length_a 18.3690(13)
_cell_length_b 4.0016(3)
_cell_length_c 16.2877(13)
_cell_measurement_reflns_used 2573
_cell_measurement_temperature 291(2)
_cell_measurement_theta_max 29.31
_cell_measurement_theta_min 2.50
_cell_volume 1104.82(15)
_computing_cell_refinement 'APEX2 (Bruker, 2005)'
_computing_data_collection 'APEX2 (Bruker, 2005)'
_computing_data_reduction 'SAINT (Bruker, 2005)'
_computing_molecular_graphics 'SHELXTL (Sheldrick, 2008)'
_computing_publication_material
;
SHELXTL (Sheldrick, 2008) and PLATON (Spek, 2009)
;
_computing_structure_refinement 'SHELXTL (Sheldrick, 2008)'
_computing_structure_solution 'SHELXTL (Sheldrick, 2008)'
_diffrn_ambient_temperature 291(2)
_diffrn_measured_fraction_theta_full 0.995
_diffrn_measured_fraction_theta_max 0.995
_diffrn_measurement_device_type
;
Bruker SMART APEXII CCD area-detector
;
_diffrn_measurement_method '\f and \w scans'
_diffrn_radiation_monochromator graphite
_diffrn_radiation_source 'fine-focus sealed tube'
_diffrn_radiation_type MoK\a
_diffrn_radiation_wavelength 0.71073
_diffrn_reflns_av_R_equivalents 0.0707
_diffrn_reflns_av_sigmaI/netI 0.0778
_diffrn_reflns_limit_h_max 24
_diffrn_reflns_limit_h_min -24
_diffrn_reflns_limit_k_max 5
_diffrn_reflns_limit_k_min -5
_diffrn_reflns_limit_l_max 21
_diffrn_reflns_limit_l_min -21
_diffrn_reflns_number 2734
_diffrn_reflns_theta_full 28.27
_diffrn_reflns_theta_max 28.27
_diffrn_reflns_theta_min 1.20
_diffrn_standards_number 0
_exptl_absorpt_coefficient_mu 4.078
_exptl_absorpt_correction_T_max 0.9229
_exptl_absorpt_correction_T_min 0.6626
_exptl_absorpt_correction_type multi-scan
_exptl_absorpt_process_details '(SADABS; Bruker, 2005)'
_exptl_crystal_colour yellow
_exptl_crystal_density_diffrn 1.901
_exptl_crystal_density_method 'not measured'
_exptl_crystal_description block
_exptl_crystal_F_000 624
_exptl_crystal_size_max 0.11
_exptl_crystal_size_mid 0.05
_exptl_crystal_size_min 0.02
_refine_diff_density_max 1.245
_refine_diff_density_min -0.709
_refine_ls_extinction_method none
_refine_ls_goodness_of_fit_ref 1.079
_refine_ls_hydrogen_treatment constr
_refine_ls_matrix_type full
_refine_ls_number_parameters 147
_refine_ls_number_reflns 2734
_refine_ls_number_restraints 0
_refine_ls_restrained_S_all 1.079
_refine_ls_R_factor_all 0.1087
_refine_ls_R_factor_gt 0.0597
_refine_ls_shift/su_max 0.000
_refine_ls_shift/su_mean 0.000
_refine_ls_structure_factor_coef Fsqd
_refine_ls_weighting_details 'calc w=1/[\s^2^(Fo^2^)+(0.0412P)^2^+3.7473P] where P=(Fo^2^+2Fc^2^)/3'
_refine_ls_weighting_scheme calc
_refine_ls_wR_factor_gt 0.1248
_refine_ls_wR_factor_ref 0.1398
_reflns_number_gt 1760
_reflns_number_total 10313
_reflns_threshold_expression I>2\s(I)
_cod_data_source_file lh5379.cif
_cod_data_source_block I
_cod_original_cell_volume 1104.82(14)
_cod_original_sg_symbol_H-M 'P 21/c'
_cod_database_code 2232854
_cod_database_fobs_code 2232854

loop_
_symmetry_equiv_pos_as_xyz
'x, y, z'
'-x, y+1/2, -z+1/2'
'-x, -y, -z'
'x, -y-1/2, z-1/2'

loop_
_atom_site_type_symbol
_atom_site_label
_atom_site_fract_x
_atom_site_fract_y
_atom_site_fract_z
_atom_site_U_iso_or_equiv
_atom_site_adp_type
_atom_site_calc_flag
_atom_site_refinement_flags
_atom_site_occupancy
_atom_site_symmetry_multiplicity
Br Br1 0.65016(4) 0.82937(19) -0.22477(5) 0.0438(2) Uani d . 1 1
S S1 0.92727(8) 0.4125(4) 0.25824(11) 0.0306(4) Uani d . 1 1
S S2 1.06396(9) 0.3421(4) 0.43539(10) 0.0329(4) Uani d . 1 1
O O1 0.6140(2) 0.1515(13) 0.0870(3) 0.0439(12) Uani d . 1 1
H H1 0.6563 0.1408 0.1296 0.066 Uiso calc R 1 1
N N1 0.7683(3) 0.2398(13) 0.1762(3) 0.0314(12) Uani d . 1 1
N N2 0.8404(3) 0.0884(14) 0.3226(4) 0.0355(13) Uani d . 1 1
N N3 0.9159(3) 0.1150(13) 0.3865(3) 0.0347(13) Uani d . 1 1
H H3 0.9211 -0.0002 0.4408 0.042 Uiso d R 1 1
C C1 0.6244(3) 0.3022(18) 0.0192(4) 0.0340(15) Uani d . 1 1
C C2 0.6990(3) 0.4180(15) 0.0246(4) 0.0286(13) Uani d . 1 1
C C3 0.7065(3) 0.5752(15) -0.0484(4) 0.0315(14) Uani d . 1 1
H H3A 0.7556 0.6477 -0.0453 0.038 Uiso calc R 1 1
C C4 0.6402(3) 0.6216(15) -0.1255(4) 0.0313(14) Uani d . 1 1
C C5 0.5670(4) 0.5144(17) -0.1308(4) 0.0365(15) Uani d . 1 1
H H5A 0.5229 0.5488 -0.1829 0.044 Uiso calc R 1 1
C C6 0.5587(3) 0.3570(17) -0.0598(4) 0.0367(15) Uani d . 1 1
H H6A 0.5091 0.2864 -0.0642 0.044 Uiso calc R 1 1
C C7 0.7688(3) 0.3839(16) 0.1055(4) 0.0339(15) Uani d . 1 1
H H7A 0.8162 0.4697 0.1066 0.041 Uiso calc R 1 1
C C8 0.8377(3) 0.2352(15) 0.2507(4) 0.0260(13) Uani d . 1 1
C C9 0.9707(3) 0.2737(14) 0.3678(4) 0.0261(13) Uani d . 1 1

loop_
_atom_site_aniso_label
_atom_site_aniso_U_11
_atom_site_aniso_U_22
_atom_site_aniso_U_33
_atom_site_aniso_U_12
_atom_site_aniso_U_13
_atom_site_aniso_U_23
Br1 0.0511(4) 0.0493(4) 0.0304(4) 0.0088(3) 0.0152(3) 0.0084(3)
S1 0.0242(7) 0.0387(9) 0.0263(8) -0.0014(6) 0.0067(6) 0.0065(7)
S2 0.0252(7) 0.0429(9) 0.0264(9) -0.0014(7) 0.0055(6) -0.0007(7)
O1 0.030(2) 0.065(3) 0.033(3) -0.009(2) 0.008(2) 0.008(3)
N1 0.026(3) 0.039(3) 0.026(3) 0.002(2) 0.006(2) 0.001(2)
N2 0.024(2) 0.051(3) 0.029(3) -0.006(2) 0.006(2) 0.003(3)
N3 0.033(3) 0.047(3) 0.024(3) -0.005(2) 0.010(2) 0.006(3)
C1 0.029(3) 0.053(4) 0.024(3) -0.008(3) 0.014(3) -0.004(3)
C2 0.027(3) 0.031(3) 0.026(3) 0.001(2) 0.008(3) 0.001(3)
C3 0.024(3) 0.041(4) 0.028(3) 0.002(3) 0.008(3) 0.000(3)
C4 0.033(3) 0.032(3) 0.026(3) 0.001(3) 0.007(3) 0.003(3)
C5 0.033(3) 0.044(4) 0.025(3) 0.003(3) 0.003(3) -0.002(3)
C6 0.024(3) 0.045(4) 0.037(4) -0.003(3) 0.008(3) 0.001(3)
C7 0.023(3) 0.042(4) 0.034(4) 0.002(3) 0.007(3) -0.001(3)
C8 0.021(3) 0.033(3) 0.023(3) 0.003(2) 0.007(2) 0.003(2)
C9 0.032(3) 0.026(3) 0.021(3) 0.002(2) 0.010(3) -0.003(2)

loop_
_atom_type_symbol
_atom_type_description
_atom_type_scat_dispersion_real
_atom_type_scat_dispersion_imag
_atom_type_scat_source
C C 0.0033 0.0016 'International Tables Vol C Tables 4.2.6.8 and 6.1.1.4'
H H 0.0000 0.0000 'International Tables Vol C Tables 4.2.6.8 and 6.1.1.4'
N N 0.0061 0.0033 'International Tables Vol C Tables 4.2.6.8 and 6.1.1.4'
O O 0.0106 0.0060 'International Tables Vol C Tables 4.2.6.8 and 6.1.1.4'
S S 0.1246 0.1234 'International Tables Vol C Tables 4.2.6.8 and 6.1.1.4'
Br Br -0.2901 2.4595 'International Tables Vol C Tables 4.2.6.8 and 6.1.1.4'

loop_
_geom_angle_atom_site_label_1
_geom_angle_atom_site_label_2
_geom_angle_atom_site_label_3
_geom_angle
C9 S1 C8 89.4(3)
C1 O1 H1 109.5
C7 N1 C8 117.9(5)
C8 N2 N3 108.9(5)
C9 N3 N2 119.8(5)
C9 N3 H3 128.5
N2 N3 H3 111.7
O1 C1 C6 118.9(5)
O1 C1 C2 122.7(6)
C6 C1 C2 118.4(6)
C3 C2 C1 120.3(6)
C3 C2 C7 118.2(5)
C1 C2 C7 121.5(6)
C4 C3 C2 119.4(5)
C4 C3 H3A 120.3
C2 C3 H3A 120.3
C5 C4 C3 120.8(6)
C5 C4 Br1 119.7(5)
C3 C4 Br1 119.6(5)
C6 C5 C4 120.6(6)
C6 C5 H5A 119.7
C4 C5 H5A 119.7
C5 C6 C1 120.6(6)
C5 C6 H6A 119.7
C1 C6 H6A 119.7
N1 C7 C2 123.0(6)
N1 C7 H7A 118.5
C2 C7 H7A 118.5
N2 C8 N1 120.1(5)
N2 C8 S1 114.4(4)
N1 C8 S1 125.5(5)
N3 C9 S2 127.4(5)
N3 C9 S1 107.5(4)
S2 C9 S1 125.1(4)

loop_
_geom_bond_atom_site_label_1
_geom_bond_atom_site_label_2
_geom_bond_distance
Br1 C4 1.889(6)
S1 C9 1.741(6)
S1 C8 1.752(6)
S2 C9 1.663(6)
O1 C1 1.334(7)
O1 H1 0.8200
N1 C7 1.292(8)
N1 C8 1.381(7)
N2 C8 1.293(8)
N2 N3 1.381(7)
N3 C9 1.322(8)
N3 H3 0.9690
C1 C6 1.402(8)
C1 C2 1.417(8)
C2 C3 1.399(8)
C2 C7 1.448(8)
C3 C4 1.384(8)
C3 H3A 0.9300
C4 C5 1.382(9)
C5 C6 1.377(9)
C5 H5A 0.9300
C6 H6A 0.9300
C7 H7A 0.9300

loop_
_geom_hbond_atom_site_label_D
_geom_hbond_atom_site_label_H
_geom_hbond_atom_site_label_A
_geom_hbond_site_symmetry_A
_geom_hbond_distance_DH
_geom_hbond_distance_HA
_geom_hbond_distance_DA
_geom_hbond_angle_DHA
_geom_hbond_publ_flag
O1 H1 N1 . 0.82 1.94 2.664(7) 147 y
N3 H3 S2 3_756 0.97 2.36 3.327(5) 173 y

loop_
_geom_torsion_atom_site_label_1
_geom_torsion_atom_site_label_2
_geom_torsion_atom_site_label_3
_geom_torsion_atom_site_label_4
_geom_torsion
C8 N2 N3 C9 0.2(8)
O1 C1 C2 C3 -179.9(6)
C6 C1 C2 C3 -1.7(10)
O1 C1 C2 C7 -1.1(10)
C6 C1 C2 C7 177.1(6)
C1 C2 C3 C4 1.1(9)
C7 C2 C3 C4 -177.7(6)
C2 C3 C4 C5 -0.1(9)
C2 C3 C4 Br1 -179.3(5)
C3 C4 C5 C6 -0.4(10)
Br1 C4 C5 C6 178.8(5)
C4 C5 C6 C1 -0.1(10)
O1 C1 C6 C5 179.4(6)
C2 C1 C6 C5 1.2(10)
C8 N1 C7 C2 -177.1(5)
C3 C2 C7 N1 -179.2(6)
C1 C2 C7 N1 1.9(10)
N3 N2 C8 N1 179.3(5)
N3 N2 C8 S1 -0.1(7)
C7 N1 C8 N2 -178.7(6)
C7 N1 C8 S1 0.6(8)
C9 S1 C8 N2 0.0(5)
C9 S1 C8 N1 -179.3(5)
N2 N3 C9 S2 178.3(5)
N2 N3 C9 S1 -0.2(7)
C8 S1 C9 N3 0.1(5)
C8 S1 C9 S2 -178.4(4)

loop_
_cod_related_entry_id
_cod_related_entry_database
_cod_related_entry_code
1 ChemSpider 21423156
